data_4088298
loop_
_publ_author_name
'McCrea-Hendrick, Madison L.'
'Caputo, Christine A.'
'Roberts, Christopher J.'
'Fettinger, James C.'
'Tuononen, Heikki M.'
'Power, Philip P.'

_publ_section_title
;
 Reactions of Terphenyl-Substituted Digallene AriPr4GaGaAriPr4 (AriPr4 =
 C6H3-2,6-(C6H3-2,6-iPr2)2) with Transition Metal Carbonyls and
 Theoretical Investigation of the Mechanism of Addition
;
_journal_issue 4
_journal_name_full Organometallics
_journal_page_first 579
_journal_paper_doi 10.1021/acs.organomet.5b00992
_journal_volume 35
_journal_year 2016
_chemical_formula_moiety 'C35 H37 Ga Mo O5'
_chemical_formula_sum 'C35 H37 Ga Mo O5'
_chemical_formula_weight 703.34
_space_group_crystal_system monoclinic
_space_group_IT_number 14
_space_group_name_Hall '-P 2ybc'
_space_group_name_H-M_alt 'P 1 21/c 1'
_symmetry_Int_Tables_number 14
_audit_creation_date 2015-11-20
_audit_creation_method
;
Olex2 1.2
(compiled 2015.01.26 svn.r3150 for OlexSys, GUI svn.r4998)
;
_cell_angle_alpha 90
_cell_angle_beta 106.648(4)
_cell_angle_gamma 90
_cell_formula_units_Z 8
_cell_length_a 22.151(6)
_cell_length_b 16.423(4)
_cell_length_c 19.316(5)
_cell_measurement_reflns_used 9656
_cell_measurement_theta_max 27.49
_cell_measurement_theta_min 2.20
_cell_volume 6732(3)
_computing_cell_refinement 'SAINT v7.60A (Bruker, 2009)'
_computing_data_reduction 'SAINT v7.60A (Bruker, 2009)'
_computing_molecular_graphics 'Olex2 (Dolomanov et al., 2009)'
_computing_publication_material 'Olex2 (Dolomanov et al., 2009)'
_computing_structure_refinement 'olex2.refine (Bourhis et al., 2015)'
_diffrn_ambient_temperature 90.15
_diffrn_measured_fraction_theta_full 0.9979
_diffrn_measured_fraction_theta_max 0.9979
_diffrn_measurement_device_type 'Bruker APEX-II CCD'
_diffrn_measurement_method '\f and \w scans'
_diffrn_radiation_monochromator Graphite
_diffrn_radiation_type 'Mo K\a'
_diffrn_radiation_wavelength 0.71073
_diffrn_reflns_av_R_equivalents 0.0347
_diffrn_reflns_av_unetI/netI 0.0274
_diffrn_reflns_limit_h_max 28
_diffrn_reflns_limit_h_min -28
_diffrn_reflns_limit_k_max 21
_diffrn_reflns_limit_k_min -21
_diffrn_reflns_limit_l_max 25
_diffrn_reflns_limit_l_min -25
_diffrn_reflns_number 59306
_diffrn_reflns_theta_full 27.4945
_diffrn_reflns_theta_max 27.49
_diffrn_reflns_theta_min 1.57
_diffrn_standards_number 0
_exptl_absorpt_coefficient_mu 1.211
_exptl_absorpt_correction_T_max 0.8211
_exptl_absorpt_correction_T_min 0.7106
_exptl_absorpt_correction_type multi-scan
_exptl_absorpt_process_details
;
SADABS-2014/5 (Bruker,2014/5) was used for absorption correction.
wR2(int) was 0.0725 before and 0.0467 after correction.
The Ratio of minimum to maximum transmission is 0.8654.
The \l/2 correction factor is Not present.
;
_exptl_crystal_colour Colorless
_exptl_crystal_density_diffrn 1.3878
_exptl_crystal_description Plate
_exptl_crystal_F_000 2869.2518
_exptl_crystal_size_max 0.358
_exptl_crystal_size_mid 0.201
_exptl_crystal_size_min 0.102
_refine_diff_density_max 0.4381
_refine_diff_density_min -0.4386
_refine_diff_density_rms 0.0802
_refine_ls_d_res_high 0.7697
_refine_ls_d_res_low 12.9881
_refine_ls_goodness_of_fit_ref 1.0272
_refine_ls_hydrogen_treatment constr
_refine_ls_matrix_type full
_refine_ls_number_constraints 116
_refine_ls_number_parameters 796
_refine_ls_number_reflns 15435
_refine_ls_number_restraints 18
_refine_ls_restrained_S_all 1.0266
_refine_ls_R_factor_all 0.0358
_refine_ls_R_factor_gt 0.0257
_refine_ls_shift/su_max 0.0063
_refine_ls_shift/su_mean 0.0001
_refine_ls_structure_factor_coef Fsqd
_refine_ls_weighting_details 'w=1/[\s^2^(Fo^2^)+(0.0236P)^2^+3.9797P] where P=(Fo^2^+2Fc^2^)/3'
_refine_ls_weighting_scheme calc
_refine_ls_wR_factor_gt 0.0579
_refine_ls_wR_factor_ref 0.0627
_reflns_Friedel_coverage 0.0
_reflns_limit_h_max 27
_reflns_limit_h_min -28
_reflns_limit_k_max 21
_reflns_limit_k_min 0
_reflns_limit_l_max 25
_reflns_limit_l_min 0
_reflns_number_gt 12833
_reflns_number_total 15435
_reflns_threshold_expression I>=2u(I)
_cod_data_source_file om5b00992_si_002.cif
_cod_data_source_block MMH91FMI
_cod_depositor_comments
;
The following automatic conversions were performed:

data item '_exptl_absorpt_correction_type' value 'Multi-scan' was
changed to 'multi-scan' in accordance with the
/home/saulius/struct/COD-crude-data/automatic-downloads/DataCite-retrospective/ACS/depositions/lib/dictionaries/cif_core.dic
dictionary named 'cif_core.dic' version 2.4.2 last updated on
2011-04-26.

Automatic conversion script
Id: cif_fix_values 6909 2019-04-08 15:41:33Z antanas 
;
_cod_database_code 4088298
_olex2_refinement_description
;
1. Fixed Uiso
 At 1.2 times of:
  All C(H) groups
 At 1.5 times of:
  All C(H,H,H) groups
2. Restrained distances
 Mo1-C2 \\sim Mo1-C2B \\sim Mo1-C3 \\sim Mo1-C3B \\sim Mo1-C4 \\sim Mo1-C4B
 with sigma of 0.01
 C2-O2 \\sim C2B-O2B \\sim C3-O3 \\sim C3B-O3B \\sim C4-O4 \\sim C4B-O4B
 with sigma of 0.01
 Mo1-O2 \\sim Mo1-O2B \\sim Mo1-O3 \\sim Mo1-O3B \\sim Mo1-O4 \\sim Mo1-O4B
 with sigma of 0.01
3. Uiso/Uaniso restraints and constraints
O2 \\sim O2B: within 1.7A with sigma of 0.003 and sigma for terminal atoms of
0.006
O3 \\sim O3B: within 1.7A with sigma of 0.003 and sigma for terminal atoms of
0.006
O4 \\sim O4B: within 1.7A with sigma of 0.003 and sigma for terminal atoms of
0.006
4. Others
 Fixed Sof: C2(0.87) O2(0.87) C2B(0.13) O2B(0.13) C3(0.87) O3(0.87) C3B(0.13)
 O3B(0.13) C4(0.87) O4(0.87) C4B(0.13) O4B(0.13)
5.a Ternary CH refined with riding coordinates:
 C18(H18), C21(H21), C30(H30), C33(H33), C53(H53), C56(H56), C65(H65), C68(H68)
5.b Aromatic/amide H refined with riding coordinates:
 C8(H8), C9(H9), C10(H10), C14(H14), C15(H15), C16(H16), C26(H26), C27(H27),
 C28(H28), C43(H43), C44(H44), C45(H45), C49(H49), C50(H50), C51(H51), C61(H61),
  C62(H62), C63(H63)
5.c Idealised Me refined as rotating group:
 C19(H19a,H19b,H19c), C20(H20a,H20b,H20c), C22(H22a,H22b,H22c), C23(H23a,H23b,
 H23c), C31(H31a,H31b,H31c), C32(H32a,H32b,H32c), C34(H34a,H34b,H34c), C35(H35a,
 H35b,H35c), C54(H54a,H54b,H54c), C55(H55a,H55b,H55c), C57(H57a,H57b,H57c),
 C58(H58a,H58b,H58c), C66(H66a,H66b,H66c), C67(H67a,H67b,H67c), C69(H69a,H69b,
 H69c), C70(H70a,H70b,H70c)
;
_olex2_submission_special_instructions 'No special instructions were received'

loop_
_space_group_symop_id
_space_group_symop_operation_xyz
1 x,y,z
2 -x,y+1/2,-z+1/2
3 -x,-y,-z
4 x,-y-1/2,z-1/2

loop_
_atom_site_label
_atom_site_type_symbol
_atom_site_fract_x
_atom_site_fract_y
_atom_site_fract_z
_atom_site_U_iso_or_equiv
_atom_site_adp_type
_atom_site_occupancy
_atom_site_refinement_flags_posn
_atom_site_refinement_flags_adp
_atom_site_disorder_group
Mo1 Mo 0.324117(8) 0.350842(10) 0.558308(9) 0.02352(4) Uani 1.000000 D . .
Ga1 Ga 0.361705(10) 0.258408(12) 0.664854(11) 0.02063(5) Uani 1.000000 . . .
Mo2 Mo 0.909710(8) 0.156021(10) 0.537969(9) 0.02212(4) Uani 1.000000 . . .
Ga2 Ga 0.875664(9) 0.254820(12) 0.617335(10) 0.01829(5) Uani 1.000000 . . .
C1 C 0.28975(9) 0.42440(12) 0.47169(10) 0.0244(4) Uani 1.000000 . . .
O1 O 0.26953(7) 0.46490(8) 0.42264(7) 0.0303(3) Uani 1.000000 . . .
C2 C 0.23637(14) 0.3429(2) 0.57282(18) 0.0456(8) Uani 0.870000 D . 1
O2 O 0.18741(10) 0.3417(2) 0.58125(15) 0.0756(9) Uani 0.870000 D U 1
C2B C 0.2477(7) 0.3777(13) 0.5914(12) 0.039(6) Uiso 0.130000 D . 2
O2B O 0.2038(6) 0.3923(11) 0.6092(10) 0.068(5) Uiso 0.130000 D U 2
C3 C 0.3039(2) 0.25237(19) 0.49078(17) 0.0421(9) Uani 0.870000 D . 1
O3 O 0.29241(18) 0.19825(14) 0.45136(13) 0.0722(9) Uani 0.870000 D U 1
C3B C 0.2833(15) 0.2565(17) 0.4960(19) 0.066(14) Uiso 0.130000 D . 2
O3B O 0.2615(9) 0.2052(11) 0.4571(11) 0.069(7) Uiso 0.130000 D U 2
C4 C 0.3452(2) 0.44717(19) 0.62659(17) 0.0459(9) Uani 0.870000 D . 1
O4 O 0.35842(17) 0.50219(14) 0.66403(12) 0.0775(9) Uani 0.870000 D U 1
C4B C 0.3659(10) 0.4479(12) 0.6197(13) 0.033(7) Uiso 0.130000 D . 2
O4B O 0.3912(8) 0.5045(9) 0.6490(10) 0.064(6) Uiso 0.130000 D U 2
C5 C 0.41239(11) 0.35532(16) 0.54602(12) 0.0411(6) Uani 1.000000 . . .
O5 O 0.46189(9) 0.36037(16) 0.53957(10) 0.0727(7) Uani 1.000000 . . .
C6 C 0.38874(8) 0.18538(10) 0.74907(9) 0.0152(3) Uani 1.000000 . . .
O6 O 0.94613(7) 0.02669(9) 0.43458(8) 0.0361(4) Uani 1.000000 . . .
C7 C 0.44623(8) 0.20061(10) 0.80121(9) 0.0152(3) Uani 1.000000 . . .
O7 O 0.79151(8) 0.20625(11) 0.40647(9) 0.0468(4) Uani 1.000000 . . .
C8 C 0.46604(8) 0.14867(11) 0.86038(9) 0.0193(4) Uani 1.000000 . . .
H8 H 0.50522(8) 0.15776(11) 0.89574(9) 0.0232(4) Uiso 1.000000 R . .
O8 O 0.82834(7) 0.01900(9) 0.58625(8) 0.0352(3) Uani 1.000000 . . .
C9 C 0.42813(9) 0.08326(11) 0.86749(9) 0.0198(4) Uani 1.000000 . . .
H9 H 0.44193(9) 0.04778(11) 0.90779(9) 0.0238(4) Uiso 1.000000 R . .
O9 O 0.99130(11) 0.29500(12) 0.49218(12) 0.0727(7) Uani 1.000000 . . .
C10 C 0.37061(9) 0.06913(10) 0.81672(9) 0.0186(4) Uani 1.000000 . . .
H10 H 0.34492(9) 0.02494(10) 0.82280(9) 0.0223(4) Uiso 1.000000 R . .
O10 O 1.02657(8) 0.10964(11) 0.67254(10) 0.0526(5) Uani 1.000000 . . .
C11 C 0.35062(8) 0.12006(10) 0.75670(9) 0.0161(3) Uani 1.000000 . . .
C12 C 0.28936(8) 0.11107(11) 0.69886(9) 0.0202(4) Uani 1.000000 . . .
C13 C 0.28793(9) 0.06741(12) 0.63527(10) 0.0254(4) Uani 1.000000 . . .
C14 C 0.23228(11) 0.06819(14) 0.57848(11) 0.0359(5) Uani 1.000000 . . .
H14 H 0.23060(11) 0.03979(14) 0.53512(11) 0.0430(6) Uiso 1.000000 R . .
C15 C 0.17994(11) 0.10928(15) 0.58415(12) 0.0397(6) Uani 1.000000 . . .
H15 H 0.14265(11) 0.10923(15) 0.54469(12) 0.0477(7) Uiso 1.000000 R . .
C16 C 0.18100(10) 0.15075(14) 0.64682(11) 0.0341(5) Uani 1.000000 . . .
H16 H 0.14428(10) 0.17843(14) 0.65016(11) 0.0410(6) Uiso 1.000000 R . .
C17 C 0.23561(9) 0.15234(12) 0.70537(10) 0.0238(4) Uani 1.000000 . . .
C18 C 0.23602(9) 0.19917(12) 0.77366(11) 0.0254(4) Uani 1.000000 . . .
H18 H 0.27628(9) 0.18611(12) 0.81138(11) 0.0305(5) Uiso 1.000000 R . .
C19 C 0.23429(11) 0.29160(13) 0.76086(13) 0.0355(5) Uani 1.000000 . . .
H19a H 0.2714(4) 0.30800(19) 0.7463(8) 0.0532(7) Uiso 1.000000 GR . .
H19b H 0.1960(4) 0.30583(17) 0.7226(6) 0.0532(7) Uiso 1.000000 GR . .
H19c H 0.2343(7) 0.31991(13) 0.8055(3) 0.0532(7) Uiso 1.000000 GR . .
C20 C 0.18151(10) 0.17334(14) 0.80283(12) 0.0328(5) Uani 1.000000 . . .
H20a H 0.14136(10) 0.1873(8) 0.7675(4) 0.0492(7) Uiso 1.000000 GR . .
H20b H 0.1834(4) 0.11443(19) 0.8112(8) 0.0492(7) Uiso 1.000000 GR . .
H20c H 0.1849(4) 0.2018(7) 0.8484(4) 0.0492(7) Uiso 1.000000 GR . .
C21 C 0.34443(10) 0.01947(13) 0.62802(11) 0.0298(5) Uani 1.000000 . . .
H21 H 0.37865(10) 0.02472(13) 0.67457(11) 0.0357(5) Uiso 1.000000 R . .
C22 C 0.32946(12) -0.07135(13) 0.61492(12) 0.0404(6) Uani 1.000000 . . .
H22a H 0.3149(7) -0.0933(3) 0.6545(5) 0.0606(8) Uiso 1.000000 GR . .
H22b H 0.2964(5) -0.07834(15) 0.5691(4) 0.0606(8) Uiso 1.000000 GR . .
H22c H 0.3675(2) -0.1004(2) 0.6127(9) 0.0606(8) Uiso 1.000000 GR . .
C23 C 0.36949(12) 0.05360(14) 0.56783(13) 0.0412(6) Uani 1.000000 . . .
H23a H 0.3369(3) 0.0488(9) 0.52139(18) 0.0618(9) Uiso 1.000000 GR . .
H23b H 0.3807(7) 0.1110(3) 0.5776(5) 0.0618(9) Uiso 1.000000 GR . .
H23c H 0.4069(5) 0.0228(7) 0.5660(6) 0.0618(9) Uiso 1.000000 GR . .
C24 C 0.48007(8) 0.27571(11) 0.78808(9) 0.0175(3) Uani 1.000000 . . .
C25 C 0.46424(9) 0.35152(11) 0.81298(10) 0.0227(4) Uani 1.000000 . . .
C26 C 0.48671(11) 0.42255(13) 0.78963(11) 0.0330(5) Uani 1.000000 . . .
H26 H 0.47631(11) 0.47390(13) 0.80575(11) 0.0396(6) Uiso 1.000000 R . .
C27 C 0.52411(11) 0.41910(14) 0.74312(12) 0.0372(5) Uani 1.000000 . . .
H27 H 0.53804(11) 0.46807(14) 0.72645(12) 0.0446(6) Uiso 1.000000 R . .
C28 C 0.54113(10) 0.34520(14) 0.72102(11) 0.0326(5) Uani 1.000000 . . .
H28 H 0.56779(10) 0.34379(14) 0.69029(11) 0.0391(6) Uiso 1.000000 R . .
C29 C 0.51992(9) 0.27202(12) 0.74291(10) 0.0234(4) Uani 1.000000 . . .
C30 C 0.54072(9) 0.19142(13) 0.71871(11) 0.0294(4) Uani 1.000000 . . .
H30 H 0.51943(9) 0.14667(13) 0.73790(11) 0.0353(5) Uiso 1.000000 R . .
C31 C 0.52263(11) 0.18328(16) 0.63654(12) 0.0410(6) Uani 1.000000 . . .
H31a H 0.47709(16) 0.1911(10) 0.61647(14) 0.0615(8) Uiso 1.000000 GR . .
H31b H 0.5450(6) 0.2246(7) 0.61675(14) 0.0615(8) Uiso 1.000000 GR . .
H31c H 0.5342(7) 0.1289(4) 0.62368(12) 0.0615(8) Uiso 1.000000 GR . .
C32 C 0.61185(11) 0.18052(17) 0.75001(13) 0.0456(6) Uani 1.000000 . . .
H32a H 0.63375(11) 0.2228(7) 0.7307(8) 0.0684(9) Uiso 1.000000 GR . .
H32b H 0.62332(15) 0.1850(11) 0.80277(15) 0.0684(9) Uiso 1.000000 GR . .
H32c H 0.62410(16) 0.1268(5) 0.7366(8) 0.0684(9) Uiso 1.000000 GR . .
C33 C 0.42461(10) 0.35578(12) 0.86558(10) 0.0271(4) Uani 1.000000 . . .
H33 H 0.39946(10) 0.30439(12) 0.86001(10) 0.0325(5) Uiso 1.000000 R . .
C34 C 0.37811(11) 0.42689(14) 0.85113(13) 0.0398(5) Uani 1.000000 . . .
H34a H 0.40138(12) 0.47830(14) 0.8619(8) 0.0597(8) Uiso 1.000000 GR . .
H34b H 0.3531(5) 0.4263(6) 0.8003(2) 0.0597(8) Uiso 1.000000 GR . .
H34c H 0.3500(5) 0.4216(5) 0.8819(6) 0.0597(8) Uiso 1.000000 GR . .
C35 C 0.46727(13) 0.35842(19) 0.94296(12) 0.0528(7) Uani 1.000000 . . .
H35a H 0.4955(6) 0.3112(6) 0.9518(3) 0.0791(11) Uiso 1.000000 GR . .
H35b H 0.4923(6) 0.4085(6) 0.9504(3) 0.0791(11) Uiso 1.000000 GR . .
H35c H 0.44145(14) 0.3572(12) 0.97653(12) 0.0791(11) Uiso 1.000000 GR . .
C36 C 0.93406(9) 0.07341(12) 0.47235(11) 0.0272(4) Uani 1.000000 . . .
C37 C 0.83385(11) 0.18854(13) 0.45402(12) 0.0321(5) Uani 1.000000 . . .
C38 C 0.85705(9) 0.06908(12) 0.56920(10) 0.0258(4) Uani 1.000000 . . .
C39 C 0.96228(12) 0.24531(14) 0.50908(14) 0.0424(6) Uani 1.000000 . . .
C40 C 0.98509(10) 0.12587(13) 0.62425(12) 0.0335(5) Uani 1.000000 . . .
C41 C 0.84644(8) 0.32893(10) 0.68074(9) 0.0142(3) Uani 1.000000 . . .
C42 C 0.88449(8) 0.39456(10) 0.71359(9) 0.0157(3) Uani 1.000000 . . .
C43 C 0.86405(8) 0.44684(11) 0.75898(9) 0.0189(4) Uani 1.000000 . . .
H43 H 0.88964(8) 0.49143(11) 0.78121(9) 0.0227(4) Uiso 1.000000 R . .
C44 C 0.80610(9) 0.43375(11) 0.77175(10) 0.0204(4) Uani 1.000000 . . .
H44 H 0.79235(9) 0.46949(11) 0.80284(10) 0.0245(4) Uiso 1.000000 R . .
C45 C 0.76817(8) 0.36887(11) 0.73944(9) 0.0184(4) Uani 1.000000 . . .
H45 H 0.72862(8) 0.36059(11) 0.74838(9) 0.0220(4) Uiso 1.000000 R . .
C46 C 0.78802(8) 0.31579(10) 0.69387(9) 0.0149(3) Uani 1.000000 . . .
C47 C 0.74870(8) 0.24498(10) 0.65743(9) 0.0156(3) Uani 1.000000 . . .
C48 C 0.75929(8) 0.16694(11) 0.68950(9) 0.0185(4) Uani 1.000000 . . .
C49 C 0.72384(9) 0.10166(11) 0.65296(10) 0.0220(4) Uani 1.000000 . . .
H49 H 0.73069(9) 0.04871(11) 0.67354(10) 0.0264(5) Uiso 1.000000 R . .
C50 C 0.67893(9) 0.11285(11) 0.58729(10) 0.0241(4) Uani 1.000000 . . .
H50 H 0.65512(9) 0.06774(11) 0.56324(10) 0.0289(5) Uiso 1.000000 R . .
C51 C 0.66851(9) 0.18961(11) 0.55640(10) 0.0224(4) Uani 1.000000 . . .
H51 H 0.63729(9) 0.19662(11) 0.51140(10) 0.0269(5) Uiso 1.000000 R . .
C52 C 0.70305(8) 0.25661(10) 0.59028(9) 0.0169(3) Uani 1.000000 . . .
C53 C 0.69101(9) 0.33992(11) 0.55420(10) 0.0202(4) Uani 1.000000 . . .
H53 H 0.72203(9) 0.37879(11) 0.58505(10) 0.0242(4) Uiso 1.000000 R . .
C54 C 0.70191(15) 0.33901(15) 0.48002(14) 0.0523(7) Uani 1.000000 . . .
H54a H 0.7446(3) 0.3192(11) 0.4843(2) 0.0785(11) Uiso 1.000000 GR . .
H54b H 0.6711(6) 0.3030(9) 0.4479(3) 0.0785(11) Uiso 1.000000 GR . .
H54c H 0.6971(9) 0.3943(2) 0.4601(5) 0.0785(11) Uiso 1.000000 GR . .
C55 C 0.62533(10) 0.37121(14) 0.54976(15) 0.0409(6) Uani 1.000000 . . .
H55a H 0.59378(10) 0.3328(5) 0.5219(8) 0.0613(9) Uiso 1.000000 GR . .
H55b H 0.6209(3) 0.3764(10) 0.59861(15) 0.0613(9) Uiso 1.000000 GR . .
H55c H 0.6190(3) 0.4245(5) 0.5260(8) 0.0613(9) Uiso 1.000000 GR . .
C56 C 0.80722(9) 0.15240(11) 0.76259(10) 0.0224(4) Uani 1.000000 . . .
H56 H 0.82737(9) 0.20582(11) 0.78050(10) 0.0269(5) Uiso 1.000000 R . .
C57 C 0.85925(10) 0.09366(14) 0.75720(12) 0.0355(5) Uani 1.000000 . . .
H57a H 0.84074(14) 0.0405(3) 0.7403(8) 0.0532(8) Uiso 1.000000 GR . .
H57b H 0.8805(5) 0.1153(5) 0.7230(6) 0.0532(8) Uiso 1.000000 GR . .
H57c H 0.8899(4) 0.0875(7) 0.8049(2) 0.0532(8) Uiso 1.000000 GR . .
C58 C 0.77544(11) 0.12062(15) 0.81787(11) 0.0361(5) Uani 1.000000 . . .
H58a H 0.7434(5) 0.1596(5) 0.8226(6) 0.0541(8) Uiso 1.000000 GR . .
H58b H 0.7555(6) 0.0680(5) 0.8017(4) 0.0541(8) Uiso 1.000000 GR . .
H58c H 0.80710(16) 0.1139(9) 0.8648(2) 0.0541(8) Uiso 1.000000 GR . .
C59 C 0.94659(8) 0.40412(10) 0.69744(9) 0.0172(3) Uani 1.000000 . . .
C60 C 0.94813(9) 0.44012(11) 0.63177(10) 0.0205(4) Uani 1.000000 . . .
C61 C 1.00494(9) 0.44018(12) 0.61402(11) 0.0271(4) Uani 1.000000 . . .
H61 H 1.00651(9) 0.46366(12) 0.56962(11) 0.0326(5) Uiso 1.000000 R . .
C62 C 1.05886(9) 0.40680(13) 0.65976(12) 0.0311(5) Uani 1.000000 . . .
H62 H 1.09692(9) 0.40651(13) 0.64637(12) 0.0374(6) Uiso 1.000000 R . .
C63 C 1.05745(9) 0.37373(13) 0.72520(11) 0.0288(4) Uani 1.000000 . . .
H63 H 1.09496(9) 0.35182(13) 0.75685(11) 0.0346(5) Uiso 1.000000 R . .
C64 C 1.00175(9) 0.37207(11) 0.74544(10) 0.0214(4) Uani 1.000000 . . .
C65 C 1.00093(9) 0.33239(12) 0.81653(10) 0.0243(4) Uani 1.000000 . . .
H65 H 0.96159(9) 0.35053(12) 0.82757(10) 0.0292(5) Uiso 1.000000 R . .
C66 C 0.99759(12) 0.23975(13) 0.80807(13) 0.0409(6) Uani 1.000000 . . .
H66a H 0.9599(4) 0.22494(14) 0.7692(6) 0.0613(8) Uiso 1.000000 GR . .
H66b H 1.0352(4) 0.22016(17) 0.7962(9) 0.0613(8) Uiso 1.000000 GR . .
H66c H 0.9955(8) 0.21481(14) 0.8534(3) 0.0613(8) Uiso 1.000000 GR . .
C67 C 1.05643(11) 0.35734(18) 0.87991(12) 0.0478(7) Uani 1.000000 . . .
H67a H 1.09568(13) 0.3378(10) 0.8719(5) 0.0717(10) Uiso 1.000000 GR . .
H67b H 1.0577(5) 0.41682(19) 0.8842(6) 0.0717(10) Uiso 1.000000 GR . .
H67c H 1.0516(4) 0.3335(9) 0.92452(19) 0.0717(10) Uiso 1.000000 GR . .
C68 C 0.89082(9) 0.48303(11) 0.58274(10) 0.0226(4) Uani 1.000000 . . .
H68 H 0.85480(9) 0.47430(11) 0.60345(10) 0.0271(5) Uiso 1.000000 R . .
C69 C 0.87136(11) 0.44969(13) 0.50570(11) 0.0366(5) Uani 1.000000 . . .
H69a H 0.9056(3) 0.4583(9) 0.4837(3) 0.0549(8) Uiso 1.000000 GR . .
H69b H 0.8625(7) 0.3913(2) 0.50673(13) 0.0549(8) Uiso 1.000000 GR . .
H69c H 0.8335(4) 0.4781(7) 0.4772(3) 0.0549(8) Uiso 1.000000 GR . .
C70 C 0.90304(10) 0.57468(12) 0.58262(12) 0.0323(5) Uani 1.000000 . . .
H70a H 0.9162(7) 0.5948(2) 0.63247(13) 0.0484(7) Uiso 1.000000 GR . .
H70b H 0.9364(5) 0.58535(14) 0.5597(7) 0.0484(7) Uiso 1.000000 GR . .
H70c H 0.8644(2) 0.60261(15) 0.5556(7) 0.0484(7) Uiso 1.000000 GR . .

loop_
_atom_site_aniso_label
_atom_site_aniso_U_11
_atom_site_aniso_U_22
_atom_site_aniso_U_33
_atom_site_aniso_U_12
_atom_site_aniso_U_13
_atom_site_aniso_U_23
Mo1 0.02714(9) 0.02641(9) 0.01809(8) 0.00754(7) 0.00820(7) 0.00932(6)
Ga1 0.02273(10) 0.02295(11) 0.01647(10) 0.00356(8) 0.00604(8) 0.00679(8)
Mo2 0.02471(8) 0.02090(8) 0.02345(8) 0.00114(6) 0.01121(7) -0.00764(6)
Ga2 0.02010(10) 0.01786(10) 0.01857(10) 0.00115(8) 0.00818(8) -0.00423(8)
C1 0.0274(10) 0.0236(9) 0.0233(10) 0.0020(8) 0.0092(8) 0.0032(8)
O1 0.0394(8) 0.0259(7) 0.0245(7) 0.0024(6) 0.0072(6) 0.0094(6)
C2 0.0352(16) 0.064(2) 0.0386(17) 0.0177(15) 0.0125(13) 0.0343(18)
O2 0.0358(12) 0.126(3) 0.0716(17) 0.0302(14) 0.0264(12) 0.0681(18)
C3 0.061(3) 0.0332(18) 0.0233(15) 0.0060(15) -0.0021(16) 0.0112(11)
O3 0.123(3) 0.0413(14) 0.0332(13) 0.0048(16) -0.0092(16) -0.0017(10)
C4 0.069(3) 0.0402(19) 0.0249(15) 0.0268(16) 0.0068(17) 0.0086(12)
O4 0.135(3) 0.0431(14) 0.0374(13) 0.0362(15) -0.0031(16) -0.0090(11)
C5 0.0363(13) 0.0633(16) 0.0252(11) 0.0115(11) 0.0111(10) 0.0214(11)
O5 0.0353(10) 0.140(2) 0.0462(11) 0.0152(11) 0.0172(9) 0.0450(12)
C6 0.0180(8) 0.0167(8) 0.0122(8) 0.0022(7) 0.0061(7) 0.0012(6)
O6 0.0452(9) 0.0351(8) 0.0295(8) 0.0116(7) 0.0132(7) -0.0114(7)
C7 0.0172(8) 0.0158(8) 0.0145(8) 0.0013(7) 0.0074(7) -0.0012(6)
O7 0.0559(11) 0.0481(10) 0.0299(9) 0.0152(9) 0.0016(8) -0.0030(7)
C8 0.0180(8) 0.0240(9) 0.0150(8) 0.0027(7) 0.0030(7) -0.0002(7)
O8 0.0419(9) 0.0325(8) 0.0334(8) -0.0086(7) 0.0140(7) -0.0083(7)
C9 0.0275(10) 0.0188(9) 0.0142(8) 0.0053(7) 0.0076(7) 0.0047(7)
O9 0.1091(17) 0.0519(12) 0.0887(16) -0.0389(12) 0.0792(14) -0.0330(11)
C10 0.0257(9) 0.0156(8) 0.0180(9) -0.0013(7) 0.0119(7) 0.0003(7)
O10 0.0350(9) 0.0601(12) 0.0510(11) 0.0183(8) -0.0065(8) -0.0245(9)
C11 0.0182(8) 0.0173(8) 0.0142(8) 0.0005(7) 0.0069(7) -0.0011(6)
C12 0.0218(9) 0.0215(9) 0.0173(9) -0.0071(7) 0.0057(7) 0.0043(7)
C13 0.0296(10) 0.0298(10) 0.0177(9) -0.0142(8) 0.0081(8) -0.0013(8)
C14 0.0402(13) 0.0472(13) 0.0183(10) -0.0204(11) 0.0054(9) -0.0021(9)
C15 0.0303(12) 0.0582(15) 0.0232(11) -0.0177(11) -0.0042(9) 0.0079(10)
C16 0.0222(10) 0.0454(13) 0.0310(11) -0.0048(9) 0.0015(9) 0.0119(10)
C17 0.0200(9) 0.0279(10) 0.0218(9) -0.0043(8) 0.0032(7) 0.0068(8)
C18 0.0193(9) 0.0306(10) 0.0268(10) 0.0037(8) 0.0073(8) 0.0049(8)
C19 0.0353(12) 0.0314(11) 0.0434(13) 0.0014(9) 0.0173(10) 0.0040(10)
C20 0.0282(11) 0.0390(12) 0.0340(12) 0.0004(9) 0.0135(9) 0.0048(9)
C21 0.0395(12) 0.0319(11) 0.0217(10) -0.0096(9) 0.0147(9) -0.0079(8)
C22 0.0621(16) 0.0330(12) 0.0316(12) -0.0131(11) 0.0220(11) -0.0044(9)
C23 0.0593(16) 0.0318(12) 0.0443(14) -0.0122(11) 0.0338(12) -0.0077(10)
C24 0.0153(8) 0.0227(9) 0.0128(8) -0.0023(7) 0.0012(7) 0.0013(7)
C25 0.0273(10) 0.0225(9) 0.0178(9) -0.0039(8) 0.0054(8) -0.0009(7)
C26 0.0488(13) 0.0220(10) 0.0278(11) -0.0084(9) 0.0103(10) -0.0017(8)
C27 0.0465(13) 0.0322(12) 0.0331(12) -0.0209(10) 0.0119(10) 0.0026(9)
C28 0.0312(11) 0.0444(13) 0.0251(10) -0.0145(10) 0.0128(9) 0.0006(9)
C29 0.0182(9) 0.0325(10) 0.0193(9) -0.0043(8) 0.0050(7) -0.0006(8)
C30 0.0262(10) 0.0376(12) 0.0298(11) 0.0011(9) 0.0168(9) -0.0014(9)
C31 0.0364(12) 0.0523(15) 0.0330(12) 0.0087(11) 0.0080(10) -0.0121(11)
C32 0.0360(13) 0.0672(17) 0.0325(12) 0.0159(12) 0.0081(10) 0.0037(12)
C33 0.0394(12) 0.0209(9) 0.0242(10) 0.0013(8) 0.0142(9) -0.0029(8)
C34 0.0463(14) 0.0301(12) 0.0481(14) 0.0069(10) 0.0217(12) -0.0009(10)
C35 0.0543(16) 0.083(2) 0.0227(12) 0.0187(15) 0.0140(11) -0.0012(12)
C36 0.0287(10) 0.0275(10) 0.0261(10) 0.0024(8) 0.0089(8) -0.0022(8)
C37 0.0450(13) 0.0268(11) 0.0277(11) 0.0052(9) 0.0155(10) -0.0069(9)
C38 0.0283(10) 0.0270(10) 0.0212(10) 0.0028(8) 0.0053(8) -0.0087(8)
C39 0.0554(15) 0.0365(13) 0.0490(15) -0.0096(11) 0.0366(13) -0.0211(11)
C40 0.0272(11) 0.0352(12) 0.0385(12) 0.0052(9) 0.0098(10) -0.0191(10)
C41 0.0165(8) 0.0139(8) 0.0126(8) 0.0023(6) 0.0048(6) 0.0003(6)
C42 0.0172(8) 0.0158(8) 0.0136(8) 0.0017(7) 0.0035(7) 0.0023(6)
C43 0.0206(9) 0.0173(8) 0.0183(9) -0.0006(7) 0.0046(7) -0.0033(7)
C44 0.0238(9) 0.0197(9) 0.0194(9) 0.0031(7) 0.0088(7) -0.0028(7)
C45 0.0172(8) 0.0207(9) 0.0189(9) 0.0005(7) 0.0080(7) -0.0000(7)
C46 0.0159(8) 0.0152(8) 0.0124(8) 0.0019(6) 0.0021(6) 0.0030(6)
C47 0.0154(8) 0.0175(8) 0.0165(8) -0.0015(6) 0.0087(7) -0.0014(7)
C48 0.0199(9) 0.0196(9) 0.0174(9) 0.0000(7) 0.0074(7) 0.0005(7)
C49 0.0273(10) 0.0168(9) 0.0235(9) -0.0022(7) 0.0098(8) 0.0005(7)
C50 0.0287(10) 0.0212(9) 0.0232(10) -0.0059(8) 0.0089(8) -0.0064(7)
C51 0.0223(9) 0.0270(10) 0.0168(9) -0.0019(8) 0.0037(7) -0.0027(7)
C52 0.0160(8) 0.0195(9) 0.0167(8) 0.0012(7) 0.0069(7) 0.0004(7)
C53 0.0217(9) 0.0200(9) 0.0183(9) 0.0010(7) 0.0049(7) 0.0029(7)
C54 0.095(2) 0.0357(13) 0.0403(14) 0.0187(14) 0.0424(15) 0.0154(11)
C55 0.0287(11) 0.0311(12) 0.0655(17) 0.0085(9) 0.0175(11) 0.0111(11)
C56 0.0258(10) 0.0194(9) 0.0200(9) -0.0010(7) 0.0034(8) 0.0041(7)
C57 0.0320(11) 0.0362(12) 0.0334(12) 0.0098(9) 0.0017(9) 0.0019(9)
C58 0.0394(12) 0.0470(13) 0.0205(10) -0.0067(10) 0.0064(9) 0.0077(9)
C59 0.0182(8) 0.0154(8) 0.0188(9) -0.0030(7) 0.0066(7) -0.0046(7)
C60 0.0228(9) 0.0189(9) 0.0201(9) -0.0053(7) 0.0066(7) -0.0036(7)
C61 0.0295(10) 0.0306(11) 0.0253(10) -0.0069(8) 0.0141(8) -0.0003(8)
C62 0.0219(10) 0.0374(12) 0.0392(12) -0.0025(9) 0.0170(9) -0.0008(9)
C63 0.0184(9) 0.0329(11) 0.0351(11) 0.0019(8) 0.0075(8) 0.0005(9)
C64 0.0189(9) 0.0211(9) 0.0245(9) -0.0006(7) 0.0066(7) -0.0014(7)
C65 0.0172(9) 0.0310(10) 0.0241(10) 0.0041(8) 0.0050(8) 0.0030(8)
C66 0.0560(15) 0.0323(12) 0.0359(13) 0.0083(11) 0.0155(11) 0.0101(10)
C67 0.0346(13) 0.079(2) 0.0258(12) -0.0128(12) 0.0017(10) 0.0011(12)
C68 0.0240(9) 0.0245(9) 0.0193(9) -0.0030(8) 0.0062(8) 0.0033(7)
C69 0.0482(14) 0.0315(11) 0.0231(10) -0.0008(10) -0.0010(10) -0.0031(9)
C70 0.0370(12) 0.0241(10) 0.0368(12) -0.0010(9) 0.0123(10) -0.0003(9)

loop_
_atom_type_symbol
_atom_type_scat_dispersion_real
_atom_type_scat_dispersion_imag
_atom_type_scat_Cromer_Mann_a1
_atom_type_scat_Cromer_Mann_a2
_atom_type_scat_Cromer_Mann_a3
_atom_type_scat_Cromer_Mann_a4
_atom_type_scat_Cromer_Mann_b1
_atom_type_scat_Cromer_Mann_b2
_atom_type_scat_Cromer_Mann_b3
_atom_type_scat_Cromer_Mann_b4
_atom_type_scat_Cromer_Mann_c
_atom_type_scat_source
_atom_type_scat_dispersion_source
H 0.00000 0.00000 0.49300 0.32291 0.14019 0.04081 10.51090 26.12570 3.14236 57.79970 0.0030380000826 'International Tables Volume C Table 6.1.1.4 (pp. 500-502)' 'Henke, Gullikson and Davis, At. Data and Nucl. Data Tables, 1993, 54, 2'
C 0.00347 0.00161 2.31000 1.02000 1.58860 0.86500 20.84390 10.20750 0.56870 51.65120 0.215599998832 'International Tables Volume C Table 6.1.1.4 (pp. 500-502)' 'Henke, Gullikson and Davis, At. Data and Nucl. Data Tables, 1993, 54, 2'
Ga 0.25329 1.65181 15.23540 6.70060 4.35910 2.96230 3.06690 0.24120 10.78050 61.41350 1.71889996529 'International Tables Volume C Table 6.1.1.4 (pp. 500-502)' 'Henke, Gullikson and Davis, At. Data and Nucl. Data Tables, 1993, 54, 2'
Mo -1.68402 0.70339 3.70250 17.23560 12.88760 3.74290 0.27720 1.09580 11.00400 61.65840 4.38749980927 'International Tables Volume C Table 6.1.1.4 (pp. 500-502)' 'Henke, Gullikson and Davis, At. Data and Nucl. Data Tables, 1993, 54, 2'
O 0.01158 0.00611 3.04850 2.28680 1.54630 0.86700 13.27710 5.70110 0.32390 32.90890 0.250800013542 'International Tables Volume C Table 6.1.1.4 (pp. 500-502)' 'Henke, Gullikson and Davis, At. Data and Nucl. Data Tables, 1993, 54, 2'

loop_
_geom_angle_atom_site_label_1
_geom_angle_atom_site_label_2
_geom_angle_atom_site_label_3
_geom_angle
C1 Mo1 Ga1 177.51(6)
C3 Mo1 C2 89.7(2)
C3B Mo1 C2B 94.8(12)
C4 Mo1 C2 90.67(18)
C4 Mo1 C3 178.95(14)
C4B Mo1 C2B 85.8(9)
C4B Mo1 C3B 178.7(14)
C5 Mo1 Ga1 90.77(6)
C5 Mo1 C1 91.62(8)
C6 Ga1 Mo1 178.29(5)
C36 Mo2 Ga2 177.74(6)
C37 Mo2 Ga2 89.60(5)
C37 Mo2 C36 89.10(8)
C38 Mo2 Ga2 88.53(5)
C38 Mo2 C36 89.63(8)
C38 Mo2 C37 90.44(8)
C39 Mo2 Ga2 89.85(6)
C39 Mo2 C36 92.00(8)
C39 Mo2 C37 89.95(10)
C39 Mo2 C38 178.33(8)
C40 Mo2 Ga2 88.67(5)
C40 Mo2 C36 92.63(8)
C40 Mo2 C37 178.27(8)
C40 Mo2 C38 89.55(9)
C40 Mo2 C39 90.01(10)
C41 Ga2 Mo2 177.49(5)
O1 C1 Mo1 178.80(17)
O5 C5 Mo1 177.9(3)
C7 C6 Ga1 118.90(12)
C11 C6 Ga1 120.25(12)
C11 C6 C7 120.85(15)
C8 C7 C6 119.23(16)
C24 C7 C6 114.83(15)
C24 C7 C8 125.90(15)
H8 C8 C7 120.14(10)
C9 C8 C7 119.72(16)
C9 C8 H8 120.14(10)
H9 C9 C8 119.45(10)
C10 C9 C8 121.10(16)
C10 C9 H9 119.45(10)
H10 C10 C9 120.13(10)
C11 C10 C9 119.73(16)
C11 C10 H10 120.13(10)
C10 C11 C6 119.34(16)
C12 C11 C6 116.25(15)
C12 C11 C10 124.40(16)
C13 C12 C11 119.20(17)
C17 C12 C11 119.67(16)
C17 C12 C13 120.86(17)
C14 C13 C12 118.21(19)
C21 C13 C12 121.92(17)
C21 C13 C14 119.86(18)
H14 C14 C13 119.41(13)
C15 C14 C13 121.2(2)
C15 C14 H14 119.41(13)
H15 C15 C14 119.71(13)
C16 C15 C14 120.6(2)
C16 C15 H15 119.71(13)
H16 C16 C15 119.66(13)
C17 C16 C15 120.7(2)
C17 C16 H16 119.66(13)
C16 C17 C12 118.46(19)
C18 C17 C12 121.67(16)
C18 C17 C16 119.86(18)
H18 C18 C17 107.76(10)
C19 C18 C17 111.43(16)
C19 C18 H18 107.76(11)
C20 C18 C17 111.64(16)
C20 C18 H18 107.76(11)
C20 C18 C19 110.29(17)
H19a C19 C18 109.5
H19b C19 C18 109.5
H19b C19 H19a 109.5
H19c C19 C18 109.5
H19c C19 H19a 109.5
H19c C19 H19b 109.5
H20a C20 C18 109.5
H20b C20 C18 109.5
H20b C20 H20a 109.5
H20c C20 C18 109.5
H20c C20 H20a 109.5
H20c C20 H20b 109.5
H21 C21 C13 107.75(10)
C22 C21 C13 112.00(18)
C22 C21 H21 107.75(13)
C23 C21 C13 111.58(18)
C23 C21 H21 107.75(13)
C23 C21 C22 109.83(17)
H22a C22 C21 109.5
H22b C22 C21 109.5
H22b C22 H22a 109.5
H22c C22 C21 109.5
H22c C22 H22a 109.5
H22c C22 H22b 109.5
H23a C23 C21 109.5
H23b C23 C21 109.5
H23b C23 H23a 109.5
H23c C23 C21 109.5
H23c C23 H23a 109.5
H23c C23 H23b 109.5
C25 C24 C7 118.74(15)
C29 C24 C7 120.04(16)
C29 C24 C25 120.59(17)
C26 C25 C24 118.71(18)
C33 C25 C24 120.92(16)
C33 C25 C26 120.35(17)
H26 C26 C25 119.64(12)
C27 C26 C25 120.7(2)
C27 C26 H26 119.64(12)
H27 C27 C26 119.83(12)
C28 C27 C26 120.34(19)
C28 C27 H27 119.83(12)
H28 C28 C27 119.37(12)
C29 C28 C27 121.26(19)
C29 C28 H28 119.37(12)
C28 C29 C24 118.31(18)
C30 C29 C24 121.82(17)
C30 C29 C28 119.87(18)
H30 C30 C29 108.04(10)
C31 C30 C29 112.56(18)
C31 C30 H30 108.04(13)
C32 C30 C29 110.47(18)
C32 C30 H30 108.04(13)
C32 C30 C31 109.54(17)
H31a C31 C30 109.5
H31b C31 C30 109.5
H31b C31 H31a 109.5
H31c C31 C30 109.5
H31c C31 H31a 109.5
H31c C31 H31b 109.5
H32a C32 C30 109.5
H32b C32 C30 109.5
H32b C32 H32a 109.5
H32c C32 C30 109.5
H32c C32 H32a 109.5
H32c C32 H32b 109.5
H33 C33 C25 107.42(10)
C34 C33 C25 113.60(17)
C34 C33 H33 107.42(12)
C35 C33 C25 110.00(18)
C35 C33 H33 107.42(14)
C35 C33 C34 110.70(18)
H34a C34 C33 109.5
H34b C34 C33 109.5
H34b C34 H34a 109.5
H34c C34 C33 109.5
H34c C34 H34a 109.5
H34c C34 H34b 109.5
H35a C35 C33 109.5
H35b C35 C33 109.5
H35b C35 H35a 109.5
H35c C35 C33 109.5
H35c C35 H35a 109.5
H35c C35 H35b 109.5
O6 C36 Mo2 178.24(18)
O7 C37 Mo2 179.29(18)
O8 C38 Mo2 178.44(17)
O9 C39 Mo2 179.3(2)
O10 C40 Mo2 179.25(17)
C42 C41 Ga2 119.71(12)
C46 C41 Ga2 120.19(12)
C46 C41 C42 120.10(15)
C43 C42 C41 119.80(16)
C59 C42 C41 116.96(14)
C59 C42 C43 123.25(15)
H43 C43 C42 120.02(10)
C44 C43 C42 119.95(16)
C44 C43 H43 120.02(10)
H44 C44 C43 119.71(10)
C45 C44 C43 120.57(16)
C45 C44 H44 119.71(10)
H45 C45 C44 119.90(10)
C46 C45 C44 120.19(16)
C46 C45 H45 119.90(10)
C45 C46 C41 119.38(15)
C47 C46 C41 118.35(15)
C47 C46 C45 122.26(15)
C48 C47 C46 119.71(15)
C52 C47 C46 119.53(15)
C52 C47 C48 120.73(15)
C49 C48 C47 118.45(16)
C56 C48 C47 122.18(16)
C56 C48 C49 119.36(16)
H49 C49 C48 119.50(11)
C50 C49 C48 120.99(17)
C50 C49 H49 119.50(11)
H50 C50 C49 119.88(11)
C51 C50 C49 120.25(17)
C51 C50 H50 119.88(11)
H51 C51 C50 119.49(11)
C52 C51 C50 121.03(17)
C52 C51 H51 119.49(11)
C51 C52 C47 118.55(16)
C53 C52 C47 121.84(15)
C53 C52 C51 119.62(16)
H53 C53 C52 107.48(9)
C54 C53 C52 111.59(16)
C54 C53 H53 107.48(14)
C55 C53 C52 111.60(16)
C55 C53 H53 107.48(12)
C55 C53 C54 110.95(19)
H54a C54 C53 109.5
H54b C54 C53 109.5
H54b C54 H54a 109.5
H54c C54 C53 109.5
H54c C54 H54a 109.5
H54c C54 H54b 109.5
H55a C55 C53 109.5
H55b C55 C53 109.5
H55b C55 H55a 109.5
H55c C55 C53 109.5
H55c C55 H55a 109.5
H55c C55 H55b 109.5
H56 C56 C48 107.86(10)
C57 C56 C48 112.01(16)
C57 C56 H56 107.86(11)
C58 C56 C48 111.26(16)
C58 C56 H56 107.86(11)
C58 C56 C57 109.81(17)
H57a C57 C56 109.5
H57b C57 C56 109.5
H57b C57 H57a 109.5
H57c C57 C56 109.5
H57c C57 H57a 109.5
H57c C57 H57b 109.5
H58a C58 C56 109.5
H58b C58 C56 109.5
H58b C58 H58a 109.5
H58c C58 C56 109.5
H58c C58 H58a 109.5
H58c C58 H58b 109.5
C60 C59 C42 119.36(15)
C64 C59 C42 119.85(15)
C64 C59 C60 120.64(16)
C61 C60 C59 118.53(17)
C68 C60 C59 121.58(16)
C68 C60 C61 119.78(16)
H61 C61 C60 119.39(11)
C62 C61 C60 121.23(18)
C62 C61 H61 119.39(12)
H62 C62 C61 120.04(12)
C63 C62 C61 119.93(18)
C63 C62 H62 120.04(12)
H63 C63 C62 119.47(12)
C64 C63 C62 121.06(19)
C64 C63 H63 119.47(12)
C63 C64 C59 118.56(17)
C65 C64 C59 121.39(16)
C65 C64 C63 119.98(17)
H65 C65 C64 107.50(10)
C66 C65 C64 109.96(16)
C66 C65 H65 107.50(12)
C67 C65 C64 113.21(17)
C67 C65 H65 107.50(12)
C67 C65 C66 110.92(19)
H66a C66 C65 109.5
H66b C66 C65 109.5
H66b C66 H66a 109.5
H66c C66 C65 109.5
H66c C66 H66a 109.5
H66c C66 H66b 109.5
H67a C67 C65 109.5
H67b C67 C65 109.5
H67b C67 H67a 109.5
H67c C67 C65 109.5
H67c C67 H67a 109.5
H67c C67 H67b 109.5
H68 C68 C60 107.67(10)
C69 C68 C60 113.12(16)
C69 C68 H68 107.67(12)
C70 C68 C60 109.88(16)
C70 C68 H68 107.67(11)
C70 C68 C69 110.62(16)
H69a C69 C68 109.5
H69b C69 C68 109.5
H69b C69 H69a 109.5
H69c C69 C68 109.5
H69c C69 H69a 109.5
H69c C69 H69b 109.5
H70a C70 C68 109.5
H70b C70 C68 109.5
H70b C70 H70a 109.5
H70c C70 C68 109.5
H70c C70 H70a 109.5
H70c C70 H70b 109.5

loop_
_geom_bond_atom_site_label_1
_geom_bond_atom_site_label_2
_geom_bond_distance
Mo1 Ga1 2.5003(5)
Mo1 C1 2.0270(19)
Mo1 C2 2.046(3)
Mo1 C2B 2.021(9)
Mo1 C3 2.045(3)
Mo1 C3B 2.011(10)
Mo1 C4 2.027(3)
Mo1 C4B 2.043(9)
Mo1 C5 2.037(2)
Ga1 C6 1.9711(17)
Mo2 Ga2 2.4928(5)
Mo2 C36 2.032(2)
Mo2 C37 2.044(2)
Mo2 C38 2.041(2)
Mo2 C39 2.047(2)
Mo2 C40 2.053(2)
Ga2 C41 1.9634(16)
C1 O1 1.139(2)
C2 O2 1.142(3)
C2B O2B 1.146(9)
C3 O3 1.150(3)
C3B O3B 1.139(10)
C4 O4 1.142(3)
C4B O4B 1.149(9)
C5 O5 1.141(3)
C6 C7 1.401(2)
C6 C11 1.399(2)
O6 C36 1.142(2)
C7 C8 1.392(2)
C7 C24 1.502(2)
O7 C37 1.146(3)
C8 H8 0.9500
C8 C9 1.394(3)
O8 C38 1.144(2)
C9 H9 0.9500
C9 C10 1.387(3)
O9 C39 1.143(3)
C10 H10 0.9500
C10 C11 1.395(2)
O10 C40 1.138(3)
C11 C12 1.498(2)
C12 C13 1.415(3)
C12 C17 1.407(3)
C13 C14 1.396(3)
C13 C21 1.519(3)
C14 H14 0.9500
C14 C15 1.373(3)
C15 H15 0.9500
C15 C16 1.383(3)
C16 H16 0.9500
C16 C17 1.400(3)
C17 C18 1.525(3)
C18 H18 1.0000
C18 C19 1.537(3)
C18 C20 1.531(3)
C19 H19a 0.9800
C19 H19b 0.9800
C19 H19c 0.9800
C20 H20a 0.9800
C20 H20b 0.9800
C20 H20c 0.9800
C21 H21 1.0000
C21 C22 1.533(3)
C21 C23 1.531(3)
C22 H22a 0.9800
C22 H22b 0.9800
C22 H22c 0.9800
C23 H23a 0.9800
C23 H23b 0.9800
C23 H23c 0.9800
C24 C25 1.415(3)
C24 C29 1.409(2)
C25 C26 1.393(3)
C25 C33 1.523(3)
C26 H26 0.9500
C26 C27 1.387(3)
C27 H27 0.9500
C27 C28 1.375(3)
C28 H28 0.9500
C28 C29 1.399(3)
C29 C30 1.519(3)
C30 H30 1.0000
C30 C31 1.528(3)
C30 C32 1.528(3)
C31 H31a 0.9800
C31 H31b 0.9800
C31 H31c 0.9800
C32 H32a 0.9800
C32 H32b 0.9800
C32 H32c 0.9800
C33 H33 1.0000
C33 C34 1.529(3)
C33 C35 1.523(3)
C34 H34a 0.9800
C34 H34b 0.9800
C34 H34c 0.9800
C35 H35a 0.9800
C35 H35b 0.9800
C35 H35c 0.9800
C41 C42 1.403(2)
C41 C46 1.405(2)
C42 C43 1.392(2)
C42 C59 1.503(2)
C43 H43 0.9500
C43 C44 1.391(3)
C44 H44 0.9500
C44 C45 1.389(2)
C45 H45 0.9500
C45 C46 1.396(2)
C46 C47 1.502(2)
C47 C48 1.414(2)
C47 C52 1.411(2)
C48 C49 1.395(2)
C48 C56 1.523(2)
C49 H49 0.9500
C49 C50 1.382(3)
C50 H50 0.9500
C50 C51 1.385(3)
C51 H51 0.9500
C51 C52 1.392(2)
C52 C53 1.524(2)
C53 H53 1.0000
C53 C54 1.520(3)
C53 C55 1.522(3)
C54 H54a 0.9800
C54 H54b 0.9800
C54 H54c 0.9800
C55 H55a 0.9800
C55 H55b 0.9800
C55 H55c 0.9800
C56 H56 1.0000
C56 C57 1.529(3)
C56 C58 1.529(3)
C57 H57a 0.9800
C57 H57b 0.9800
C57 H57c 0.9800
C58 H58a 0.9800
C58 H58b 0.9800
C58 H58c 0.9800
C59 C60 1.409(2)
C59 C64 1.407(3)
C60 C61 1.396(3)
C60 C68 1.522(3)
C61 H61 0.9500
C61 C62 1.379(3)
C62 H62 0.9500
C62 C63 1.384(3)
C63 H63 0.9500
C63 C64 1.397(3)
C64 C65 1.525(3)
C65 H65 1.0000
C65 C66 1.530(3)
C65 C67 1.522(3)
C66 H66a 0.9800
C66 H66b 0.9800
C66 H66c 0.9800
C67 H67a 0.9800
C67 H67b 0.9800
C67 H67c 0.9800
C68 H68 1.0000
C68 C69 1.527(3)
C68 C70 1.529(3)
C69 H69a 0.9800
C69 H69b 0.9800
C69 H69c 0.9800
C70 H70a 0.9800
C70 H70b 0.9800
C70 H70c 0.9800

loop_
_restr_equal_distance_atom_site_label_1
_restr_equal_distance_atom_site_label_2
_restr_equal_distance_site_symmetry_2
_restr_equal_distance_class_id
Mo1 C2 1 1
Mo1 O2 1 3
Mo1 C2B 1 1
Mo1 O2B 1 3
Mo1 C3 1 1
Mo1 O3 1 3
Mo1 C3B 1 1
Mo1 O3B 1 3
Mo1 C4 1 1
Mo1 O4 1 3
Mo1 C4B 1 1
Mo1 O4B 1 3
C2 O2 1 2
C2B O2B 1 2
C3 O3 1 2
C3B O3B 1 2
C4 O4 1 2
C4B O4B 1 2

loop_
_restr_equal_distance_class_class_id
_restr_equal_distance_class_target_weight_param
_restr_equal_distance_class_average
_restr_equal_distance_class_esd
_restr_equal_distance_class_diff_max
1 0.0100 2.0321 0.0133 0.0211
2 0.0100 1.1448 0.0040 0.0057
3 0.0100 3.1755 0.0160 0.0273
